data_4078896
loop_
_publ_author_name
'Lamberti, Marina'
'D&#x2019;Auria, Ilaria'
'Mazzeo, Mina'
'Milione, Stefano'
'Bertolasi, Valerio'
'Pappalardo, Daniela'

_publ_section_title
;
 Phenoxy-Thioether Aluminum Complexes as \e-Caprolactone and Lactide
 Polymerization Catalysts
;
_journal_issue 15
_journal_name_full Organometallics
_journal_page_first 5551
_journal_paper_doi 10.1021/om300505m
_journal_volume 31
_journal_year 2012
_chemical_formula_moiety 'C23 H32 Al Br O S'
_chemical_formula_sum 'C23 H32 Al Br O S'
_chemical_formula_weight 463.44
_chemical_name_systematic
;
 ?
;
_space_group_IT_number 14
_symmetry_cell_setting monoclinic
_symmetry_space_group_name_Hall '-P 2ybc'
_symmetry_space_group_name_H-M 'P 1 21/c 1'
_atom_sites_solution_hydrogens geom
_atom_sites_solution_primary direct
_atom_sites_solution_secondary difmap
_audit_creation_method SHELXL-97
_cell_angle_alpha 90.00
_cell_angle_beta 106.0910(7)
_cell_angle_gamma 90.00
_cell_formula_units_Z 4
_cell_length_a 10.4950(2)
_cell_length_b 22.4730(4)
_cell_length_c 10.6920(2)
_cell_measurement_reflns_used 21992
_cell_measurement_temperature 295
_cell_measurement_theta_max 27.00
_cell_measurement_theta_min 4.13
_cell_volume 2422.96(8)
_computing_cell_refinement 'Denzo-SMN (otwinowski & Minor, 1997)'
_computing_data_collection 'COLLECT (Nonius(1997)'
_computing_data_reduction 'Denzo-SMN (otwinowski & Minor, 1997)'
_computing_molecular_graphics 'ORTEPIII(Burnett & Johnson, 1996)'
_computing_publication_material 'SHELXL-97 (Sheldrick, 1997), PARST (Nardelli, 1996)'
_computing_structure_refinement 'SHELXL-97 (Sheldrick, 1997)'
_computing_structure_solution 'SIR97(Altomare et al., 1999)'
_diffrn_ambient_temperature 295
_diffrn_measured_fraction_theta_full 0.994
_diffrn_measured_fraction_theta_max 0.994
_diffrn_measurement_device_type 'Nonius Kappa CCD'
_diffrn_measurement_method '\f scans and \w scans'
_diffrn_radiation_monochromator graphite
_diffrn_radiation_source 'fine-focus sealed tube'
_diffrn_radiation_type MoK\a
_diffrn_radiation_wavelength 0.71073
_diffrn_reflns_av_R_equivalents 0.0499
_diffrn_reflns_av_sigmaI/netI 0.0394
_diffrn_reflns_limit_h_max 12
_diffrn_reflns_limit_h_min -13
_diffrn_reflns_limit_k_max 28
_diffrn_reflns_limit_k_min -28
_diffrn_reflns_limit_l_max 13
_diffrn_reflns_limit_l_min -13
_diffrn_reflns_number 21992
_diffrn_reflns_theta_full 27.00
_diffrn_reflns_theta_max 27.00
_diffrn_reflns_theta_min 4.13
_exptl_absorpt_coefficient_mu 1.829
_exptl_absorpt_correction_T_max 0.579
_exptl_absorpt_correction_T_min 0.457
_exptl_absorpt_correction_type empirical
_exptl_absorpt_process_details 'SORTAV (R.H. Blessing, Acta Crystallogr., 1995, A51, 33)'
_exptl_crystal_colour colorless
_exptl_crystal_density_diffrn 1.270
_exptl_crystal_density_method 'not measured'
_exptl_crystal_description block
_exptl_crystal_F_000 968
_exptl_crystal_size_max 0.36
_exptl_crystal_size_mid 0.34
_exptl_crystal_size_min 0.30
_refine_diff_density_max 0.673
_refine_diff_density_min -0.692
_refine_diff_density_rms 0.047
_refine_ls_extinction_method none
_refine_ls_goodness_of_fit_ref 1.032
_refine_ls_hydrogen_treatment constr
_refine_ls_matrix_type full
_refine_ls_number_parameters 252
_refine_ls_number_reflns 5260
_refine_ls_number_restraints 0
_refine_ls_restrained_S_all 1.032
_refine_ls_R_factor_all 0.0778
_refine_ls_R_factor_gt 0.0491
_refine_ls_shift/su_max 0.001
_refine_ls_shift/su_mean 0.000
_refine_ls_structure_factor_coef Fsqd
_refine_ls_weighting_details 'calc w=1/[\s^2^(Fo^2^)+(0.0428P)^2^+1.5813P] where P=(Fo^2^+2Fc^2^)/3'
_refine_ls_weighting_scheme calc
_refine_ls_wR_factor_gt 0.1120
_refine_ls_wR_factor_ref 0.1225
_reflns_number_gt 3684
_reflns_number_total 5260
_reflns_threshold_expression I>2sigma(I)
_cod_data_source_file om300505m_si_002.cif
_cod_data_source_block Al-2
_cod_depositor_comments
;
The following automatic conversions were performed:

'_symmetry_cell_setting' value 'Monoclinic' changed to 'monoclinic'
according to /home/saulius/struct/CIF-dictionaries/cif_core.dic
dictionary named 'cif_core.dic' version 2.4.2 from 2011-04-26.

Automatic conversion script
Id: cif_fix_values 1891 2012-01-12 08:04:46Z andrius 
;
_cod_original_sg_symbol_H-M 'P 21/c'
_cod_database_code 4078896

loop_
_symmetry_equiv_pos_as_xyz
'x, y, z'
'-x, y+1/2, -z+1/2'
'-x, -y, -z'
'x, -y-1/2, z-1/2'

loop_
_atom_site_label
_atom_site_type_symbol
_atom_site_fract_x
_atom_site_fract_y
_atom_site_fract_z
_atom_site_U_iso_or_equiv
_atom_site_adp_type
_atom_site_occupancy
_atom_site_symmetry_multiplicity
_atom_site_calc_flag
_atom_site_refinement_flags
Al1 Al 0.23045(8) 0.08401(4) 0.27036(9) 0.0532(2) Uani 1 1 d .
C1 C 0.1371(3) 0.14818(15) 0.1610(4) 0.0749(9) Uani 1 1 d .
H1A H 0.0729 0.1651 0.1994 0.112 Uiso 1 1 calc R
H1B H 0.0929 0.1329 0.0762 0.112 Uiso 1 1 calc R
H1C H 0.1994 0.1783 0.1532 0.112 Uiso 1 1 calc R
C2 C 0.1355(3) 0.01145(15) 0.2846(4) 0.0773(10) Uani 1 1 d .
H2A H 0.1978 -0.0202 0.3150 0.116 Uiso 1 1 calc R
H2B H 0.0778 0.0012 0.2008 0.116 Uiso 1 1 calc R
H2C H 0.0839 0.0174 0.3449 0.116 Uiso 1 1 calc R
S1 S 0.41380(7) 0.05108(3) 0.17667(7) 0.05248(18) Uani 1 1 d .
O1 O 0.34480(17) 0.10451(9) 0.41668(19) 0.0559(5) Uani 1 1 d .
C3 C 0.4757(2) 0.11880(11) 0.4520(2) 0.0456(6) Uani 1 1 d .
C4 C 0.5238(2) 0.16980(11) 0.5276(3) 0.0474(6) Uani 1 1 d .
C5 C 0.6593(3) 0.18102(12) 0.5552(3) 0.0497(6) Uani 1 1 d .
H5 H 0.6924 0.2146 0.6044 0.060 Uiso 1 1 calc R
C6 C 0.7488(2) 0.14535(12) 0.5143(3) 0.0483(6) Uani 1 1 d .
C7 C 0.6984(2) 0.09485(12) 0.4445(3) 0.0496(6) Uani 1 1 d .
H7 H 0.7556 0.0694 0.4175 0.059 Uiso 1 1 calc R
C8 C 0.5641(2) 0.08118(12) 0.4138(3) 0.0468(6) Uani 1 1 d .
C9 C 0.5121(3) 0.02596(12) 0.3374(3) 0.0530(6) Uani 1 1 d .
H9A H 0.4574 0.0034 0.3801 0.064 Uiso 1 1 calc R
H9B H 0.5848 0.0009 0.3296 0.064 Uiso 1 1 calc R
C10 C 0.4310(3) 0.21157(12) 0.5758(3) 0.0526(6) Uani 1 1 d .
C11 C 0.3587(3) 0.17616(14) 0.6585(3) 0.0613(7) Uani 1 1 d .
H11A H 0.2952 0.2014 0.6820 0.092 Uiso 1 1 calc R
H11B H 0.4220 0.1621 0.7359 0.092 Uiso 1 1 calc R
H11C H 0.3138 0.1429 0.6092 0.092 Uiso 1 1 calc R
C12 C 0.5064(3) 0.26225(14) 0.6613(4) 0.0730(9) Uani 1 1 d .
H12A H 0.5455 0.2877 0.6100 0.109 Uiso 1 1 calc R
H12B H 0.5749 0.2458 0.7319 0.109 Uiso 1 1 calc R
H12C H 0.4460 0.2849 0.6955 0.109 Uiso 1 1 calc R
C13 C 0.3296(4) 0.23959(17) 0.4595(3) 0.0799(10) Uani 1 1 d .
H13A H 0.2711 0.2650 0.4902 0.120 Uiso 1 1 calc R
H13B H 0.2790 0.2088 0.4059 0.120 Uiso 1 1 calc R
H13C H 0.3750 0.2626 0.4096 0.120 Uiso 1 1 calc R
C14 C 0.8956(3) 0.16350(13) 0.5450(3) 0.0591(7) Uani 1 1 d .
C15 C 0.9787(3) 0.11621(18) 0.5015(4) 0.0876(12) Uani 1 1 d .
H15A H 0.9485 0.1119 0.4086 0.131 Uiso 1 1 calc R
H15B H 0.9695 0.0789 0.5419 0.131 Uiso 1 1 calc R
H15C H 1.0701 0.1280 0.5265 0.131 Uiso 1 1 calc R
C16 C 0.9047(4) 0.22089(19) 0.4726(5) 0.1047(14) Uani 1 1 d .
H16A H 0.9962 0.2317 0.4872 0.157 Uiso 1 1 calc R
H16B H 0.8589 0.2520 0.5037 0.157 Uiso 1 1 calc R
H16C H 0.8650 0.2151 0.3811 0.157 Uiso 1 1 calc R
C17 C 0.9541(3) 0.1720(2) 0.6907(4) 0.1014(14) Uani 1 1 d .
H17A H 1.0466 0.1814 0.7089 0.152 Uiso 1 1 calc R
H17B H 0.9436 0.1360 0.7353 0.152 Uiso 1 1 calc R
H17C H 0.9089 0.2040 0.7201 0.152 Uiso 1 1 calc R
Br1 Br 0.26534(5) 0.06329(2) -0.12530(4) 0.10003(19) Uani 1 1 d .
C18 C 0.3493(2) -0.01509(12) 0.0912(3) 0.0525(6) Uani 1 1 d .
C19 C 0.2843(3) -0.01092(14) -0.0404(3) 0.0606(7) Uani 1 1 d .
C20 C 0.2313(3) -0.06083(19) -0.1121(4) 0.0790(10) Uani 1 1 d .
H20 H 0.1871 -0.0574 -0.2001 0.095 Uiso 1 1 calc R
C21 C 0.2447(4) -0.11527(19) -0.0523(4) 0.0885(12) Uani 1 1 d .
H21 H 0.2109 -0.1490 -0.1006 0.106 Uiso 1 1 calc R
C22 C 0.3078(4) -0.12058(16) 0.0786(4) 0.0902(12) Uani 1 1 d .
H22 H 0.3155 -0.1576 0.1187 0.108 Uiso 1 1 calc R
C23 C 0.3595(3) -0.07060(14) 0.1498(4) 0.0742(9) Uani 1 1 d .
H23 H 0.4016 -0.0742 0.2383 0.089 Uiso 1 1 calc R

loop_
_atom_site_aniso_label
_atom_site_aniso_U_11
_atom_site_aniso_U_22
_atom_site_aniso_U_33
_atom_site_aniso_U_23
_atom_site_aniso_U_13
_atom_site_aniso_U_12
Al1 0.0387(4) 0.0524(5) 0.0637(5) 0.0011(4) 0.0064(3) -0.0007(3)
C1 0.0566(18) 0.072(2) 0.089(2) 0.0108(18) 0.0077(16) 0.0066(15)
C2 0.0585(18) 0.068(2) 0.102(3) 0.0016(18) 0.0169(18) -0.0083(15)
S1 0.0484(4) 0.0518(4) 0.0528(4) -0.0043(3) 0.0067(3) -0.0016(3)
O1 0.0397(9) 0.0665(12) 0.0609(12) -0.0091(9) 0.0131(8) -0.0039(8)
C3 0.0394(13) 0.0497(15) 0.0478(14) 0.0023(11) 0.0121(10) 0.0009(10)
C4 0.0471(14) 0.0479(15) 0.0494(15) 0.0008(12) 0.0168(11) 0.0008(11)
C5 0.0503(15) 0.0466(15) 0.0531(16) -0.0066(12) 0.0157(12) -0.0072(11)
C6 0.0400(13) 0.0535(15) 0.0512(15) -0.0039(12) 0.0122(11) -0.0037(11)
C7 0.0421(13) 0.0541(16) 0.0510(15) -0.0052(12) 0.0106(11) 0.0042(11)
C8 0.0436(13) 0.0466(14) 0.0468(14) -0.0019(11) 0.0065(11) 0.0009(11)
C9 0.0455(14) 0.0515(15) 0.0551(16) -0.0054(12) 0.0023(11) 0.0025(11)
C10 0.0526(15) 0.0536(16) 0.0552(16) -0.0033(12) 0.0212(12) 0.0041(12)
C11 0.0548(16) 0.074(2) 0.0594(18) -0.0073(15) 0.0238(14) -0.0038(14)
C12 0.077(2) 0.0608(19) 0.092(2) -0.0200(17) 0.0416(18) -0.0034(16)
C13 0.092(2) 0.081(2) 0.068(2) 0.0073(18) 0.0248(18) 0.0335(19)
C14 0.0441(14) 0.0635(18) 0.0701(19) -0.0117(15) 0.0168(13) -0.0108(13)
C15 0.0449(17) 0.097(3) 0.123(3) -0.035(2) 0.0275(19) -0.0103(17)
C16 0.070(2) 0.091(3) 0.157(4) 0.019(3) 0.039(3) -0.021(2)
C17 0.0516(19) 0.156(4) 0.091(3) -0.043(3) 0.0091(18) -0.016(2)
Br1 0.1205(4) 0.1074(4) 0.0616(2) 0.0203(2) 0.0078(2) -0.0115(2)
C18 0.0399(13) 0.0572(17) 0.0551(16) -0.0093(13) 0.0043(11) 0.0017(11)
C19 0.0484(15) 0.076(2) 0.0561(17) -0.0063(15) 0.0121(13) -0.0006(14)
C20 0.0626(19) 0.104(3) 0.061(2) -0.025(2) 0.0000(15) -0.0068(18)
C21 0.070(2) 0.083(3) 0.099(3) -0.037(2) 0.000(2) -0.0059(19)
C22 0.085(2) 0.057(2) 0.106(3) -0.015(2) -0.010(2) 0.0022(17)
C23 0.076(2) 0.0546(18) 0.074(2) -0.0090(16) -0.0092(16) 0.0028(15)

loop_
_atom_type_symbol
_atom_type_description
_atom_type_scat_dispersion_real
_atom_type_scat_dispersion_imag
_atom_type_scat_source
Al Al 0.0645 0.0514 'International Tables Vol C Tables 4.2.6.8 and 6.1.1.4'
C C 0.0033 0.0016 'International Tables Vol C Tables 4.2.6.8 and 6.1.1.4'
H H 0.0000 0.0000 'International Tables Vol C Tables 4.2.6.8 and 6.1.1.4'
Br Br -0.2901 2.4595 'International Tables Vol C Tables 4.2.6.8 and 6.1.1.4'
O O 0.0106 0.0060 'International Tables Vol C Tables 4.2.6.8 and 6.1.1.4'
S S 0.1246 0.1234 'International Tables Vol C Tables 4.2.6.8 and 6.1.1.4'

loop_
_geom_angle_atom_site_label_1
_geom_angle_atom_site_label_2
_geom_angle_atom_site_label_3
_geom_angle
O1 Al1 C2 113.05(14)
O1 Al1 C1 116.71(14)
C2 Al1 C1 119.17(15)
O1 Al1 S1 91.30(7)
C2 Al1 S1 104.50(12)
C1 Al1 S1 107.00(12)
Al1 C1 H1A 109.5
Al1 C1 H1B 109.5
H1A C1 H1B 109.5
Al1 C1 H1C 109.5
H1A C1 H1C 109.5
H1B C1 H1C 109.5
Al1 C2 H2A 109.5
Al1 C2 H2B 109.5
H2A C2 H2B 109.5
Al1 C2 H2C 109.5
H2A C2 H2C 109.5
H2B C2 H2C 109.5
C18 S1 C9 105.05(13)
C18 S1 Al1 103.09(9)
C9 S1 Al1 90.64(10)
C3 O1 Al1 134.52(17)
O1 C3 C8 118.6(2)
O1 C3 C4 121.6(2)
C8 C3 C4 119.8(2)
C5 C4 C3 116.8(2)
C5 C4 C10 121.4(2)
C3 C4 C10 121.8(2)
C4 C5 C6 124.5(2)
C4 C5 H5 117.8
C6 C5 H5 117.8
C7 C6 C5 116.9(2)
C7 C6 C14 123.0(2)
C5 C6 C14 120.1(2)
C6 C7 C8 121.4(2)
C6 C7 H7 119.3
C8 C7 H7 119.3
C7 C8 C3 120.6(2)
C7 C8 C9 120.2(2)
C3 C8 C9 119.2(2)
C8 C9 S1 106.30(18)
C8 C9 H9A 110.5
S1 C9 H9A 110.5
C8 C9 H9B 110.5
S1 C9 H9B 110.5
H9A C9 H9B 108.7
C13 C10 C12 107.8(3)
C13 C10 C11 109.7(3)
C12 C10 C11 107.3(2)
C13 C10 C4 109.9(2)
C12 C10 C4 112.4(2)
C11 C10 C4 109.6(2)
C10 C11 H11A 109.5
C10 C11 H11B 109.5
H11A C11 H11B 109.5
C10 C11 H11C 109.5
H11A C11 H11C 109.5
H11B C11 H11C 109.5
C10 C12 H12A 109.5
C10 C12 H12B 109.5
H12A C12 H12B 109.5
C10 C12 H12C 109.5
H12A C12 H12C 109.5
H12B C12 H12C 109.5
C10 C13 H13A 109.5
C10 C13 H13B 109.5
H13A C13 H13B 109.5
C10 C13 H13C 109.5
H13A C13 H13C 109.5
H13B C13 H13C 109.5
C17 C14 C16 110.5(3)
C17 C14 C15 107.3(3)
C16 C14 C15 108.2(3)
C17 C14 C6 110.4(2)
C16 C14 C6 108.5(3)
C15 C14 C6 111.9(2)
C14 C15 H15A 109.5
C14 C15 H15B 109.5
H15A C15 H15B 109.5
C14 C15 H15C 109.5
H15A C15 H15C 109.5
H15B C15 H15C 109.5
C14 C16 H16A 109.5
C14 C16 H16B 109.5
H16A C16 H16B 109.5
C14 C16 H16C 109.5
H16A C16 H16C 109.5
H16B C16 H16C 109.5
C14 C17 H17A 109.5
C14 C17 H17B 109.5
H17A C17 H17B 109.5
C14 C17 H17C 109.5
H17A C17 H17C 109.5
H17B C17 H17C 109.5
C19 C18 C23 118.3(3)
C19 C18 S1 118.4(2)
C23 C18 S1 123.3(2)
C20 C19 C18 121.1(3)
C20 C19 Br1 118.5(3)
C18 C19 Br1 120.4(2)
C21 C20 C19 119.4(3)
C21 C20 H20 120.3
C19 C20 H20 120.3
C20 C21 C22 120.7(3)
C20 C21 H21 119.7
C22 C21 H21 119.7
C21 C22 C23 119.7(4)
C21 C22 H22 120.2
C23 C22 H22 120.2
C22 C23 C18 120.9(3)
C22 C23 H23 119.6
C18 C23 H23 119.6

loop_
_geom_bond_atom_site_label_1
_geom_bond_atom_site_label_2
_geom_bond_distance
Al1 O1 1.749(2)
Al1 C2 1.939(3)
Al1 C1 1.942(3)
Al1 S1 2.5144(11)
C1 H1A 0.9600
C1 H1B 0.9600
C1 H1C 0.9600
C2 H2A 0.9600
C2 H2B 0.9600
C2 H2C 0.9600
S1 C18 1.778(3)
S1 C9 1.832(3)
O1 C3 1.359(3)
C3 C8 1.397(4)
C3 C4 1.413(4)
C4 C5 1.393(4)
C4 C10 1.541(4)
C5 C6 1.394(4)
C5 H5 0.9300
C6 C7 1.380(4)
C6 C14 1.539(3)
C7 C8 1.390(4)
C7 H7 0.9300
C8 C9 1.502(4)
C9 H9A 0.9700
C9 H9B 0.9700
C10 C13 1.530(4)
C10 C12 1.536(4)
C10 C11 1.537(4)
C11 H11A 0.9600
C11 H11B 0.9600
C11 H11C 0.9600
C12 H12A 0.9600
C12 H12B 0.9600
C12 H12C 0.9600
C13 H13A 0.9600
C13 H13B 0.9600
C13 H13C 0.9600
C14 C17 1.520(5)
C14 C16 1.521(5)
C14 C15 1.527(4)
C15 H15A 0.9600
C15 H15B 0.9600
C15 H15C 0.9600
C16 H16A 0.9600
C16 H16B 0.9600
C16 H16C 0.9600
C17 H17A 0.9600
C17 H17B 0.9600
C17 H17C 0.9600
Br1 C19 1.883(3)
C18 C19 1.386(4)
C18 C23 1.387(4)
C19 C20 1.385(5)
C20 C21 1.369(5)
C20 H20 0.9300
C21 C22 1.377(6)
C21 H21 0.9300
C22 C23 1.381(4)
C22 H22 0.9300
C23 H23 0.9300
